data_1571270
loop_
_publ_author_name
'Oliva-Colunga, Claudia'
'S\'anchez Garc\'ia, Jessica J.'
'Flores-Alamo, Marcos'
'Klimova, Elena I.'

_publ_section_title
;
 2-Ferrocenyl-2-[(2-ferrocenylethenyl)(morpholin-4-yl)methyl]-1,3-dithiolane
;
_journal_coeditor_code TK4101
_journal_issue 3
_journal_name_full IUCrData
_journal_paper_doi 10.1107/S2414314624002347
_journal_volume 9
_journal_year 2024
_chemical_absolute_configuration ad
_chemical_formula_iupac '[Fe2 (C5 H5)2 (C19 H21 N O S2)]'
_chemical_formula_moiety 'C29 H31 Fe2 N O S2'
_chemical_formula_sum 'C29 H31 Fe2 N O S2'
_chemical_formula_weight 585.37
_chemical_name_systematic
;
2-Ferrocenyl-2-[(2-ferrocenylethenyl)(morpholin-4-yl)methyl]-1,3-dithiolane
;
_space_group_crystal_system orthorhombic
_space_group_IT_number 19
_space_group_name_Hall 'P 2ac 2ab'
_space_group_name_H-M_alt 'P 21 21 21'
_atom_sites_solution_hydrogens geom
_atom_sites_solution_primary direct
_atom_sites_solution_secondary difmap
_audit_conform_dict_name cif_core.dic
_audit_conform_dict_version 2.4.5
_audit_creation_method 'WinGX routine CIF_UPDATE'
_cell_angle_alpha 90
_cell_angle_beta 90
_cell_angle_gamma 90
_cell_formula_units_Z 4
_cell_length_a 7.5425(3)
_cell_length_b 17.6838(9)
_cell_length_c 18.8920(11)
_cell_measurement_reflns_used 3368
_cell_measurement_temperature 130(2)
_cell_measurement_theta_max 29.363
_cell_measurement_theta_min 5.201
_cell_volume 2519.8(2)
_computing_data_collection
;
<i>CrysAlis PRO</i> (Agilent, 2013)
;
_computing_data_reduction
;
<i>CrysAlis RED</i> (Agilent, 2013)
;
_computing_molecular_graphics
;
ORTEP-3 for Windows (Farrugia, 2012)
;
_computing_publication_material
;
Mercury (Macrae <i>et al.</i>,  2020)
;
_computing_structure_refinement
;
<i>SHELXL2018</i> (Sheldrick, 2015b)
;
_computing_structure_solution
;
<i>SHELXT2018</i> (Sheldrick, 2015a)
;
_diffrn_ambient_temperature 130(2)
_diffrn_detector_area_resol_mean 10.4685
_diffrn_measured_fraction_theta_full 0.996
_diffrn_measured_fraction_theta_max 0.870
_diffrn_measurement_device_type 'Xcalibur, Atlas, Gemini'
_diffrn_measurement_method '\w scans'
_diffrn_radiation_monochromator graphite
_diffrn_radiation_type MoK\a
_diffrn_radiation_wavelength 0.71073
_diffrn_reflns_av_R_equivalents 0.0451
_diffrn_reflns_av_unetI/netI 0.0765
_diffrn_reflns_limit_h_max 10
_diffrn_reflns_limit_h_min -6
_diffrn_reflns_limit_k_max 24
_diffrn_reflns_limit_k_min -15
_diffrn_reflns_limit_l_max 26
_diffrn_reflns_limit_l_min -17
_diffrn_reflns_number 9130
_diffrn_reflns_theta_full 25.242
_diffrn_reflns_theta_max 30.069
_diffrn_reflns_theta_min 3.457
_exptl_absorpt_coefficient_mu 1.341
_exptl_absorpt_correction_T_max 0.250
_exptl_absorpt_correction_T_min 0.022
_exptl_absorpt_correction_type analytical
_exptl_absorpt_process_details
;
(<i>CrysAlis RED</i>; Agilent,  2013)
;
_exptl_crystal_colour brown
_exptl_crystal_density_diffrn 1.543
_exptl_crystal_description prism
_exptl_crystal_F_000 1216
_exptl_crystal_size_max 0.540
_exptl_crystal_size_mid 0.440
_exptl_crystal_size_min 0.120
_refine_diff_density_max 1.225
_refine_diff_density_min -1.234
_refine_ls_abs_structure_details
;
Flack <i>x</i> determined using 1778 quotients
[(<i>I</i>^+^)-(<i>I</i>^-^)]/[(<i>I</i>^+^)+(<i>I</i>^-^)]
(Parsons <i>et al.</i>,  2013)
;
_refine_ls_abs_structure_Flack 0.027(18)
_refine_ls_extinction_method none
_refine_ls_goodness_of_fit_ref 1.056
_refine_ls_hydrogen_treatment constr
_refine_ls_matrix_type full
_refine_ls_number_parameters 320
_refine_ls_number_reflns 5847
_refine_ls_number_restraints 0
_refine_ls_restrained_S_all 1.056
_refine_ls_R_factor_all 0.0631
_refine_ls_R_factor_gt 0.0555
_refine_ls_shift/su_max 0.000
_refine_ls_shift/su_mean 0.000
_refine_ls_structure_factor_coef Fsqd
_refine_ls_weighting_details 'w=1/[\s^2^(Fo^2^)+(0.0712P)^2^+0.1471P] where P=(Fo^2^+2Fc^2^)/3'
_refine_ls_weighting_scheme calc
_refine_ls_wR_factor_gt 0.1274
_refine_ls_wR_factor_ref 0.1386
_reflns_number_gt 5231
_reflns_number_total 5847
_reflns_threshold_expression 'I > 2\s(I)'
_cod_data_source_file tk4101.cif
_cod_data_source_block I
_cod_database_code 1571270
_shelx_space_group_comment
;
The symmetry employed for this shelxl refinement is uniquely defined
by the following loop, which should always be used as a source of
symmetry information in preference to the above space-group names.
They are only intended as comments.
;
_shelx_estimated_absorpt_t_min 0.531
_shelx_estimated_absorpt_t_max 0.856

loop_
_space_group_symop_operation_xyz
'x, y, z'
'-x+1/2, -y, z+1/2'
'x+1/2, -y+1/2, -z'
'-x, y+1/2, -z+1/2'

loop_
_atom_site_type_symbol
_atom_site_label
_atom_site_fract_x
_atom_site_fract_y
_atom_site_fract_z
_atom_site_U_iso_or_equiv
_atom_site_adp_type
_atom_site_calc_flag
_atom_site_occupancy
_atom_site_disorder_assembly
_atom_site_disorder_group
C C1 0.6462(7) 0.3262(3) 0.2856(3) 0.0184(11) Uani d 1 . .
H H1 0.606180 0.278710 0.302928 0.022 Uiso calc 1 . .
C C2 0.5778(7) 0.3857(3) 0.3200(3) 0.0164(11) Uani d 1 . .
C C3 0.4556(7) 0.3753(3) 0.3847(3) 0.0176(10) Uani d 1 . .
C C4 0.1034(10) 0.3431(5) 0.3520(5) 0.034(2) Uani d 0.782(13) A 1
H H4A 0.026843 0.334821 0.393800 0.041 Uiso calc 0.782(13) A 1
H H4B 0.026165 0.351702 0.310356 0.041 Uiso calc 0.782(13) A 1
C C4P 0.177(4) 0.3480(18) 0.3075(19) 0.034(2) Uani d 0.218(13) A 2
H H4PA 0.047803 0.351224 0.298393 0.041 Uiso calc 0.218(13) A 2
H H4PB 0.239322 0.353020 0.261684 0.041 Uiso calc 0.218(13) A 2
C C5 0.2191(8) 0.2740(4) 0.3395(4) 0.0338(15) Uani d 1 . .
H H5A 0.268795 0.274712 0.291039 0.041 Uiso calc 1 A 1
H H5B 0.148982 0.227075 0.345535 0.041 Uiso calc 1 A 1
C C6 0.5293(8) 0.4979(3) 0.2434(3) 0.0244(12) Uani d 1 . .
H H6A 0.404142 0.481627 0.239108 0.029 Uiso calc 1 . .
H H6B 0.593904 0.481116 0.200573 0.029 Uiso calc 1 . .
C C7 0.5391(8) 0.5828(3) 0.2501(3) 0.0268(12) Uani d 1 . .
H H7A 0.490242 0.606267 0.206710 0.032 Uiso calc 1 . .
H H7B 0.465229 0.599228 0.290606 0.032 Uiso calc 1 . .
C C8 0.7914(8) 0.5758(3) 0.3227(3) 0.0264(12) Uani d 1 . .
H H8A 0.722502 0.592520 0.364499 0.032 Uiso calc 1 . .
H H8B 0.914846 0.593825 0.328617 0.032 Uiso calc 1 . .
C C9 0.7905(7) 0.4905(3) 0.3192(3) 0.0208(11) Uani d 1 . .
H H9A 0.868833 0.473088 0.280452 0.025 Uiso calc 1 . .
H H9B 0.835530 0.469225 0.364270 0.025 Uiso calc 1 . .
C C10 0.7709(7) 0.3204(3) 0.2263(3) 0.0193(11) Uani d 1 . .
C C11 0.8416(7) 0.2473(3) 0.2068(3) 0.0223(12) Uani d 1 . .
H H11 0.817860 0.200934 0.230297 0.027 Uiso calc 1 . .
C C12 0.9524(7) 0.2565(3) 0.1467(3) 0.0235(12) Uani d 1 . .
H H12 1.015044 0.217531 0.122817 0.028 Uiso calc 1 . .
C C13 0.9528(7) 0.3343(3) 0.1286(3) 0.0220(11) Uani d 1 . .
H H13 1.017439 0.356530 0.090791 0.026 Uiso calc 1 . .
C C14 0.8403(7) 0.3734(3) 0.1765(3) 0.0188(11) Uani d 1 . .
H H14 0.815352 0.426084 0.175621 0.023 Uiso calc 1 . .
C C15 0.4455(8) 0.3252(4) 0.1031(4) 0.0330(15) Uani d 1 . .
H H15 0.382220 0.364764 0.125998 0.040 Uiso calc 1 . .
C C16 0.5535(9) 0.3328(4) 0.0423(4) 0.0393(18) Uani d 1 . .
H H16 0.575569 0.378270 0.017001 0.047 Uiso calc 1 . .
C C17 0.6235(8) 0.2596(5) 0.0257(3) 0.0396(18) Uani d 1 . .
H H17 0.701159 0.247630 -0.012305 0.048 Uiso calc 1 . .
C C18 0.5559(8) 0.2092(4) 0.0760(4) 0.0352(15) Uani d 1 . .
H H18 0.579266 0.156479 0.077488 0.042 Uiso calc 1 . .
C C19 0.4484(8) 0.2488(4) 0.1238(4) 0.0312(14) Uani d 1 . .
H H19 0.387975 0.227760 0.163245 0.037 Uiso calc 1 . .
C C20 0.5469(6) 0.4080(3) 0.4483(3) 0.0186(11) Uani d 1 . .
C C21 0.5531(8) 0.4860(3) 0.4679(3) 0.0233(12) Uani d 1 . .
H H21 0.488755 0.525816 0.445987 0.028 Uiso calc 1 . .
C C22 0.6713(8) 0.4938(4) 0.5256(3) 0.0330(15) Uani d 1 . .
H H22 0.700553 0.539908 0.548606 0.040 Uiso calc 1 . .
C C23 0.7387(7) 0.4214(4) 0.5433(3) 0.0291(13) Uani d 1 . .
H H23 0.819272 0.410200 0.580494 0.035 Uiso calc 1 . .
C C24 0.6634(7) 0.3687(4) 0.4949(3) 0.0228(12) Uani d 1 . .
H H24 0.686980 0.315958 0.493921 0.027 Uiso calc 1 . .
C C25 0.2141(7) 0.3841(3) 0.5604(3) 0.0240(12) Uani d 1 . .
H H25 0.145269 0.362048 0.523752 0.029 Uiso calc 1 . .
C C26 0.3266(8) 0.3445(4) 0.6076(3) 0.0275(13) Uani d 1 . .
H H26 0.345859 0.291407 0.608294 0.033 Uiso calc 1 . .
C C27 0.4053(8) 0.3984(4) 0.6536(3) 0.0285(13) Uani d 1 . .
H H27 0.487580 0.387627 0.690309 0.034 Uiso calc 1 . .
C C28 0.3397(8) 0.4713(4) 0.6352(3) 0.0276(13) Uani d 1 . .
H H28 0.369460 0.517597 0.657731 0.033 Uiso calc 1 . .
C C29 0.2213(8) 0.4622(4) 0.5770(3) 0.0291(13) Uani d 1 . .
H H29 0.158548 0.501472 0.553572 0.035 Uiso calc 1 . .
Fe Fe1 0.69918(10) 0.29194(4) 0.12507(4) 0.01799(19) Uani d 1 . .
Fe Fe2 0.46821(10) 0.42310(5) 0.55104(4) 0.01902(19) Uani d 1 . .
N N1 0.6094(6) 0.4643(3) 0.3067(2) 0.0194(9) Uani d 1 . .
O O1 0.7173(6) 0.6085(2) 0.2605(2) 0.0296(10) Uani d 1 . .
S S1 0.24352(16) 0.42501(9) 0.36629(8) 0.0240(3) Uani d 1 . .
S S2 0.39473(18) 0.27808(8) 0.40423(8) 0.0226(3) Uani d 1 . .

loop_
_atom_site_aniso_label
_atom_site_aniso_U_11
_atom_site_aniso_U_22
_atom_site_aniso_U_33
_atom_site_aniso_U_12
_atom_site_aniso_U_13
_atom_site_aniso_U_23
C1 0.021(2) 0.020(3) 0.014(2) -0.002(2) -0.004(2) 0.0020(19)
C2 0.016(2) 0.020(3) 0.013(2) -0.002(2) -0.004(2) 0.0024(19)
C3 0.016(2) 0.011(2) 0.025(3) 0.001(2) -0.001(2) 0.0024(19)
C4 0.017(3) 0.036(4) 0.050(6) -0.005(3) -0.006(3) -0.012(4)
C4P 0.017(3) 0.036(4) 0.050(6) -0.005(3) -0.006(3) -0.012(4)
C5 0.028(3) 0.034(4) 0.039(4) -0.002(3) -0.008(3) -0.011(3)
C6 0.024(3) 0.028(3) 0.021(3) 0.001(3) -0.003(2) 0.000(2)
C7 0.031(3) 0.026(3) 0.024(3) 0.004(3) 0.002(3) 0.003(2)
C8 0.027(3) 0.027(3) 0.025(3) -0.005(3) 0.000(3) 0.000(2)
C9 0.021(2) 0.023(3) 0.019(3) -0.005(2) -0.001(2) 0.000(2)
C10 0.019(2) 0.021(3) 0.018(3) 0.001(2) -0.003(2) -0.003(2)
C11 0.021(3) 0.024(3) 0.022(3) 0.003(2) 0.001(2) 0.002(2)
C12 0.020(2) 0.027(3) 0.023(3) 0.006(2) -0.001(2) -0.006(2)
C13 0.019(2) 0.027(3) 0.019(3) -0.001(2) 0.001(2) -0.002(2)
C14 0.020(3) 0.020(3) 0.016(2) -0.004(2) -0.003(2) -0.0015(19)
C15 0.021(3) 0.040(4) 0.038(4) 0.004(3) -0.012(3) -0.011(3)
C16 0.039(4) 0.041(4) 0.037(4) -0.020(3) -0.022(3) 0.020(3)
C17 0.023(3) 0.080(6) 0.016(3) -0.009(3) 0.000(3) -0.014(3)
C18 0.030(3) 0.031(4) 0.044(4) -0.003(3) -0.009(3) -0.011(3)
C19 0.020(2) 0.046(4) 0.027(3) -0.011(3) -0.005(3) 0.002(3)
C20 0.014(2) 0.023(3) 0.018(2) -0.004(2) 0.005(2) 0.001(2)
C21 0.027(3) 0.026(3) 0.017(3) -0.008(2) 0.011(2) 0.000(2)
C22 0.028(3) 0.046(4) 0.025(3) -0.015(3) 0.009(3) -0.008(3)
C23 0.018(2) 0.051(4) 0.019(3) -0.005(3) -0.001(2) -0.006(3)
C24 0.015(2) 0.033(3) 0.020(3) 0.001(2) -0.001(2) -0.004(2)
C25 0.014(2) 0.036(3) 0.022(3) -0.006(2) 0.005(2) -0.004(2)
C26 0.027(3) 0.029(3) 0.026(3) -0.006(3) 0.006(3) 0.003(2)
C27 0.027(3) 0.040(4) 0.019(3) -0.001(3) 0.008(2) 0.000(2)
C28 0.028(3) 0.029(3) 0.026(3) -0.007(2) 0.012(3) -0.007(2)
C29 0.023(3) 0.032(3) 0.032(3) 0.004(3) 0.009(3) 0.004(2)
Fe1 0.0182(3) 0.0201(4) 0.0156(4) -0.0006(3) -0.0010(3) -0.0012(3)
Fe2 0.0164(3) 0.0252(4) 0.0155(4) -0.0026(3) 0.0021(3) -0.0013(3)
N1 0.017(2) 0.022(2) 0.019(2) -0.0008(19) -0.0028(19) 0.0033(18)
O1 0.036(2) 0.021(2) 0.032(2) -0.0023(19) 0.003(2) 0.0049(17)
S1 0.0162(5) 0.0282(8) 0.0276(7) 0.0028(5) -0.0020(5) -0.0003(6)
S2 0.0217(6) 0.0198(7) 0.0261(7) -0.0040(6) 0.0027(6) -0.0003(5)

loop_
_atom_type_symbol
_atom_type_description
_atom_type_scat_dispersion_real
_atom_type_scat_dispersion_imag
_atom_type_scat_source
C C 0.0033 0.0016 'International Tables Vol C Tables 4.2.6.8 and 6.1.1.4'
H H 0.0000 0.0000 'International Tables Vol C Tables 4.2.6.8 and 6.1.1.4'
Fe Fe 0.3463 0.8444 'International Tables Vol C Tables 4.2.6.8 and 6.1.1.4'
N N 0.0061 0.0033 'International Tables Vol C Tables 4.2.6.8 and 6.1.1.4'
O O 0.0106 0.0060 'International Tables Vol C Tables 4.2.6.8 and 6.1.1.4'
S S 0.1246 0.1234 'International Tables Vol C Tables 4.2.6.8 and 6.1.1.4'

loop_
_exptl_crystal_face_index_h
_exptl_crystal_face_index_k
_exptl_crystal_face_index_l
_exptl_crystal_face_perp_dist
-10 2 6 0.2555
10 -2 -6 0.2555
1 -15 22 0.2212
-1 15 -22 0.2212
-2 -20 -15 0.0632
2 20 15 0.0632

loop_
_geom_angle_atom_site_label_1
_geom_angle_atom_site_label_2
_geom_angle_atom_site_label_3
_geom_angle_site_symmetry_1
_geom_angle_site_symmetry_3
_geom_angle
_geom_angle_publ_flag
C2 C1 C10 . . 132.2(5) ?
C2 C1 H1 . . 113.9 ?
C10 C1 H1 . . 113.9 ?
C1 C2 N1 . . 127.8(5) ?
C1 C2 C3 . . 121.3(5) ?
N1 C2 C3 . . 110.8(4) ?
C20 C3 C2 . . 108.3(4) ?
C20 C3 S2 . . 108.5(4) ?
C2 C3 S2 . . 115.2(4) ?
C20 C3 S1 . . 111.2(4) ?
C2 C3 S1 . . 108.1(3) ?
S2 C3 S1 . . 105.6(3) ?
C5 C4 S1 . . 109.3(5) ?
C5 C4 H4A . . 109.8 ?
S1 C4 H4A . . 109.8 ?
C5 C4 H4B . . 109.8 ?
S1 C4 H4B . . 109.8 ?
H4A C4 H4B . . 108.3 ?
C5 C4P S1 . . 110.6(19) ?
C5 C4P H4PA . . 109.5 ?
S1 C4P H4PA . . 109.5 ?
C5 C4P H4PB . . 109.5 ?
S1 C4P H4PB . . 109.5 ?
H4PA C4P H4PB . . 108.1 ?
C4P C5 S2 . . 113.6(12) ?
C4 C5 S2 . . 106.5(5) ?
C4 C5 H5A . . 110.4 ?
S2 C5 H5A . . 110.4 ?
C4 C5 H5B . . 110.4 ?
S2 C5 H5B . . 110.4 ?
H5A C5 H5B . . 108.6 ?
N1 C6 C7 . . 108.3(5) ?
N1 C6 H6A . . 110.0 ?
C7 C6 H6A . . 110.0 ?
N1 C6 H6B . . 110.0 ?
C7 C6 H6B . . 110.0 ?
H6A C6 H6B . . 108.4 ?
O1 C7 C6 . . 111.9(5) ?
O1 C7 H7A . . 109.2 ?
C6 C7 H7A . . 109.2 ?
O1 C7 H7B . . 109.2 ?
C6 C7 H7B . . 109.2 ?
H7A C7 H7B . . 107.9 ?
O1 C8 C9 . . 111.6(5) ?
O1 C8 H8A . . 109.3 ?
C9 C8 H8A . . 109.3 ?
O1 C8 H8B . . 109.3 ?
C9 C8 H8B . . 109.3 ?
H8A C8 H8B . . 108.0 ?
N1 C9 C8 . . 109.1(5) ?
N1 C9 H9A . . 109.9 ?
C8 C9 H9A . . 109.9 ?
N1 C9 H9B . . 109.9 ?
C8 C9 H9B . . 109.9 ?
H9A C9 H9B . . 108.3 ?
C14 C10 C11 . . 106.5(5) ?
C14 C10 C1 . . 133.8(5) ?
C11 C10 C1 . . 119.6(5) ?
C14 C10 Fe1 . . 69.1(3) ?
C11 C10 Fe1 . . 68.9(3) ?
C1 C10 Fe1 . . 124.1(4) ?
C12 C11 C10 . . 108.6(5) ?
C12 C11 Fe1 . . 70.1(3) ?
C10 C11 Fe1 . . 69.7(3) ?
C12 C11 H11 . . 125.7 ?
C10 C11 H11 . . 125.7 ?
Fe1 C11 H11 . . 126.1 ?
C13 C12 C11 . . 107.8(5) ?
C13 C12 Fe1 . . 70.0(3) ?
C11 C12 Fe1 . . 69.3(3) ?
C13 C12 H12 . . 126.1 ?
C11 C12 H12 . . 126.1 ?
Fe1 C12 H12 . . 126.2 ?
C12 C13 C14 . . 108.5(5) ?
C12 C13 Fe1 . . 69.6(3) ?
C14 C13 Fe1 . . 69.0(3) ?
C12 C13 H13 . . 125.7 ?
C14 C13 H13 . . 125.7 ?
Fe1 C13 H13 . . 127.2 ?
C13 C14 C10 . . 108.6(5) ?
C13 C14 Fe1 . . 70.3(3) ?
C10 C14 Fe1 . . 70.0(3) ?
C13 C14 H14 . . 125.7 ?
C10 C14 H14 . . 125.7 ?
Fe1 C14 H14 . . 125.5 ?
C19 C15 C16 . . 107.9(6) ?
C19 C15 Fe1 . . 69.7(4) ?
C16 C15 Fe1 . . 69.7(4) ?
C19 C15 H15 . . 126.1 ?
C16 C15 H15 . . 126.1 ?
Fe1 C15 H15 . . 126.1 ?
C15 C16 C17 . . 107.8(6) ?
C15 C16 Fe1 . . 69.8(4) ?
C17 C16 Fe1 . . 69.5(4) ?
C15 C16 H16 . . 126.1 ?
C17 C16 H16 . . 126.1 ?
Fe1 C16 H16 . . 126.2 ?
C18 C17 C16 . . 107.0(6) ?
C18 C17 Fe1 . . 69.9(4) ?
C16 C17 Fe1 . . 69.5(4) ?
C18 C17 H17 . . 126.5 ?
C16 C17 H17 . . 126.5 ?
Fe1 C17 H17 . . 125.7 ?
C17 C18 C19 . . 109.3(6) ?
C17 C18 Fe1 . . 70.1(4) ?
C19 C18 Fe1 . . 69.9(4) ?
C17 C18 H18 . . 125.4 ?
C19 C18 H18 . . 125.4 ?
Fe1 C18 H18 . . 126.3 ?
C18 C19 C15 . . 108.1(6) ?
C18 C19 Fe1 . . 70.0(4) ?
C15 C19 Fe1 . . 70.1(3) ?
C18 C19 H19 . . 126.0 ?
C15 C19 H19 . . 126.0 ?
Fe1 C19 H19 . . 125.6 ?
C24 C20 C21 . . 106.9(5) ?
C24 C20 C3 . . 126.2(5) ?
C21 C20 C3 . . 126.4(5) ?
C24 C20 Fe2 . . 69.9(3) ?
C21 C20 Fe2 . . 68.8(3) ?
C3 C20 Fe2 . . 132.6(3) ?
C22 C21 C20 . . 108.3(6) ?
C22 C21 Fe2 . . 69.9(3) ?
C20 C21 Fe2 . . 70.2(3) ?
C22 C21 H21 . . 125.9 ?
C20 C21 H21 . . 125.9 ?
Fe2 C21 H21 . . 125.7 ?
C21 C22 C23 . . 108.7(6) ?
C21 C22 Fe2 . . 69.4(3) ?
C23 C22 Fe2 . . 70.1(4) ?
C21 C22 H22 . . 125.7 ?
C23 C22 H22 . . 125.7 ?
Fe2 C22 H22 . . 126.4 ?
C22 C23 C24 . . 107.3(5) ?
C22 C23 Fe2 . . 69.3(3) ?
C24 C23 Fe2 . . 70.0(3) ?
C22 C23 H23 . . 126.4 ?
C24 C23 H23 . . 126.4 ?
Fe2 C23 H23 . . 126.0 ?
C23 C24 C20 . . 108.9(5) ?
C23 C24 Fe2 . . 69.4(3) ?
C20 C24 Fe2 . . 69.4(3) ?
C23 C24 H24 . . 125.6 ?
C20 C24 H24 . . 125.6 ?
Fe2 C24 H24 . . 127.2 ?
C26 C25 C29 . . 108.7(5) ?
C26 C25 Fe2 . . 70.1(3) ?
C29 C25 Fe2 . . 69.8(3) ?
C26 C25 H25 . . 125.7 ?
C29 C25 H25 . . 125.7 ?
Fe2 C25 H25 . . 126.0 ?
C25 C26 C27 . . 107.7(6) ?
C25 C26 Fe2 . . 69.5(3) ?
C27 C26 Fe2 . . 69.3(3) ?
C25 C26 H26 . . 126.2 ?
C27 C26 H26 . . 126.2 ?
Fe2 C26 H26 . . 126.6 ?
C26 C27 C28 . . 108.2(5) ?
C26 C27 Fe2 . . 70.1(3) ?
C28 C27 Fe2 . . 69.9(3) ?
C26 C27 H27 . . 125.9 ?
C28 C27 H27 . . 125.9 ?
Fe2 C27 H27 . . 125.7 ?
C27 C28 C29 . . 107.7(5) ?
C27 C28 Fe2 . . 69.4(3) ?
C29 C28 Fe2 . . 69.6(3) ?
C27 C28 H28 . . 126.2 ?
C29 C28 H28 . . 126.2 ?
Fe2 C28 H28 . . 126.5 ?
C25 C29 C28 . . 107.7(5) ?
C25 C29 Fe2 . . 69.7(3) ?
C28 C29 Fe2 . . 69.7(3) ?
C25 C29 H29 . . 126.2 ?
C28 C29 H29 . . 126.2 ?
Fe2 C29 H29 . . 126.1 ?
C14 Fe1 C19 . . 138.9(3) ?
C14 Fe1 C11 . . 68.7(2) ?
C19 Fe1 C11 . . 110.7(2) ?
C14 Fe1 C18 . . 178.5(3) ?
C19 Fe1 C18 . . 40.2(3) ?
C11 Fe1 C18 . . 110.2(3) ?
C14 Fe1 C16 . . 113.3(3) ?
C19 Fe1 C16 . . 67.9(3) ?
C11 Fe1 C16 . . 177.9(3) ?
C18 Fe1 C16 . . 67.7(3) ?
C14 Fe1 C17 . . 141.4(3) ?
C19 Fe1 C17 . . 68.0(3) ?
C11 Fe1 C17 . . 137.3(3) ?
C18 Fe1 C17 . . 40.1(3) ?
C16 Fe1 C17 . . 41.0(3) ?
C14 Fe1 C15 . . 112.4(3) ?
C19 Fe1 C15 . . 40.3(3) ?
C11 Fe1 C15 . . 139.2(3) ?
C18 Fe1 C15 . . 67.6(3) ?
C16 Fe1 C15 . . 40.5(3) ?
C17 Fe1 C15 . . 68.5(3) ?
C14 Fe1 C10 . . 40.9(2) ?
C19 Fe1 C10 . . 110.3(2) ?
C11 Fe1 C10 . . 41.4(2) ?
C18 Fe1 C10 . . 137.7(3) ?
C16 Fe1 C10 . . 140.3(3) ?
C17 Fe1 C10 . . 177.7(3) ?
C15 Fe1 C10 . . 111.4(2) ?
C14 Fe1 C12 . . 68.6(2) ?
C19 Fe1 C12 . . 138.8(3) ?
C11 Fe1 C12 . . 40.6(2) ?
C18 Fe1 C12 . . 111.4(3) ?
C16 Fe1 C12 . . 139.6(3) ?
C17 Fe1 C12 . . 110.9(3) ?
C15 Fe1 C12 . . 179.0(3) ?
C10 Fe1 C12 . . 69.1(2) ?
C14 Fe1 C13 . . 40.6(2) ?
C19 Fe1 C13 . . 178.7(3) ?
C11 Fe1 C13 . . 68.1(2) ?
C18 Fe1 C13 . . 140.2(2) ?
C16 Fe1 C13 . . 113.4(2) ?
C17 Fe1 C13 . . 113.0(2) ?
C15 Fe1 C13 . . 140.6(3) ?
C10 Fe1 C13 . . 68.6(2) ?
C12 Fe1 C13 . . 40.4(2) ?
C21 Fe2 C22 . . 40.7(2) ?
C21 Fe2 C27 . . 157.7(2) ?
C22 Fe2 C27 . . 122.1(3) ?
C21 Fe2 C25 . . 123.2(2) ?
C22 Fe2 C25 . . 158.9(3) ?
C27 Fe2 C25 . . 68.1(2) ?
C21 Fe2 C23 . . 68.8(3) ?
C22 Fe2 C23 . . 40.7(3) ?
C27 Fe2 C23 . . 107.3(3) ?
C25 Fe2 C23 . . 159.4(3) ?
C21 Fe2 C29 . . 106.7(3) ?
C22 Fe2 C29 . . 122.3(3) ?
C27 Fe2 C29 . . 68.5(3) ?
C25 Fe2 C29 . . 40.5(2) ?
C23 Fe2 C29 . . 158.4(3) ?
C21 Fe2 C20 . . 41.1(2) ?
C22 Fe2 C20 . . 68.8(2) ?
C27 Fe2 C20 . . 159.9(2) ?
C25 Fe2 C20 . . 108.1(2) ?
C23 Fe2 C20 . . 69.0(2) ?
C29 Fe2 C20 . . 122.4(2) ?
C21 Fe2 C28 . . 121.5(3) ?
C22 Fe2 C28 . . 106.5(3) ?
C27 Fe2 C28 . . 40.7(2) ?
C25 Fe2 C28 . . 68.2(2) ?
C23 Fe2 C28 . . 122.2(2) ?
C29 Fe2 C28 . . 40.8(3) ?
C20 Fe2 C28 . . 158.1(2) ?
C21 Fe2 C26 . . 159.8(2) ?
C22 Fe2 C26 . . 158.6(3) ?
C27 Fe2 C26 . . 40.6(2) ?
C25 Fe2 C26 . . 40.4(2) ?
C23 Fe2 C26 . . 123.1(3) ?
C29 Fe2 C26 . . 68.3(3) ?
C20 Fe2 C26 . . 123.8(2) ?
C28 Fe2 C26 . . 68.4(3) ?
C21 Fe2 C24 . . 68.3(2) ?
C22 Fe2 C24 . . 68.0(3) ?
C27 Fe2 C24 . . 123.8(3) ?
C25 Fe2 C24 . . 124.0(2) ?
C23 Fe2 C24 . . 40.6(2) ?
C29 Fe2 C24 . . 159.2(2) ?
C20 Fe2 C24 . . 40.7(2) ?
C28 Fe2 C24 . . 159.2(2) ?
C26 Fe2 C24 . . 108.9(3) ?
C2 N1 C9 . . 115.7(4) ?
C2 N1 C6 . . 117.8(4) ?
C9 N1 C6 . . 112.9(4) ?
C8 O1 C7 . . 110.6(4) ?
C4 S1 C3 . . 98.7(3) ?
C4P S1 C3 . . 89.9(9) ?
C5 S2 C3 . . 94.9(3) ?

loop_
_geom_bond_atom_site_label_1
_geom_bond_atom_site_label_2
_geom_bond_site_symmetry_2
_geom_bond_distance
_geom_bond_publ_flag
C1 C2 . 1.340(8) ?
C1 C10 . 1.467(8) ?
C1 H1 . 0.9500 ?
C2 N1 . 1.433(7) ?
C2 C3 . 1.541(7) ?
C3 C20 . 1.502(7) ?
C3 S2 . 1.817(5) ?
C3 S1 . 1.858(5) ?
C4 C5 . 1.521(11) ?
C4 S1 . 1.813(8) ?
C4 H4A . 0.9900 ?
C4 H4B . 0.9900 ?
C4P C5 . 1.48(3) ?
C4P S1 . 1.83(3) ?
C4P H4PA . 0.9900 ?
C4P H4PB . 0.9900 ?
C5 S2 . 1.804(6) ?
C5 H5A . 0.9900 ?
C5 H5B . 0.9900 ?
C6 N1 . 1.466(7) ?
C6 C7 . 1.509(9) ?
C6 H6A . 0.9900 ?
C6 H6B . 0.9900 ?
C7 O1 . 1.433(8) ?
C7 H7A . 0.9900 ?
C7 H7B . 0.9900 ?
C8 O1 . 1.425(7) ?
C8 C9 . 1.511(8) ?
C8 H8A . 0.9900 ?
C8 H8B . 0.9900 ?
C9 N1 . 1.461(7) ?
C9 H9A . 0.9900 ?
C9 H9B . 0.9900 ?
C10 C14 . 1.427(7) ?
C10 C11 . 1.445(8) ?
C10 Fe1 . 2.051(5) ?
C11 C12 . 1.420(8) ?
C11 Fe1 . 2.040(6) ?
C11 H11 . 0.9500 ?
C12 C13 . 1.417(8) ?
C12 Fe1 . 2.051(6) ?
C12 H12 . 0.9500 ?
C13 C14 . 1.421(8) ?
C13 Fe1 . 2.055(5) ?
C13 H13 . 0.9500 ?
C14 Fe1 . 2.038(5) ?
C14 H14 . 0.9500 ?
C15 C19 . 1.406(10) ?
C15 C16 . 1.415(10) ?
C15 Fe1 . 2.045(6) ?
C15 H15 . 0.9500 ?
C16 C17 . 1.432(11) ?
C16 Fe1 . 2.043(6) ?
C16 H16 . 0.9500 ?
C17 C18 . 1.399(10) ?
C17 Fe1 . 2.044(6) ?
C17 H17 . 0.9500 ?
C18 C19 . 1.402(9) ?
C18 Fe1 . 2.041(6) ?
C18 H18 . 0.9500 ?
C19 Fe1 . 2.040(6) ?
C19 H19 . 0.9500 ?
C20 C24 . 1.424(8) ?
C20 C21 . 1.430(8) ?
C20 Fe2 . 2.046(5) ?
C21 C22 . 1.414(9) ?
C21 Fe2 . 2.028(5) ?
C21 H21 . 0.9500 ?
C22 C23 . 1.418(10) ?
C22 Fe2 . 2.035(6) ?
C22 H22 . 0.9500 ?
C23 C24 . 1.423(8) ?
C23 Fe2 . 2.046(5) ?
C23 H23 . 0.9500 ?
C24 Fe2 . 2.053(6) ?
C24 H24 . 0.9500 ?
C25 C26 . 1.416(9) ?
C25 C29 . 1.417(8) ?
C25 Fe2 . 2.044(5) ?
C25 H25 . 0.9500 ?
C26 C27 . 1.420(9) ?
C26 Fe2 . 2.053(6) ?
C26 H26 . 0.9500 ?
C27 C28 . 1.423(9) ?
C27 Fe2 . 2.042(6) ?
C27 H27 . 0.9500 ?
C28 C29 . 1.426(9) ?
C28 Fe2 . 2.048(6) ?
C28 H28 . 0.9500 ?
C29 Fe2 . 2.046(6) ?
C29 H29 . 0.9500 ?

loop_
_geom_hbond_atom_site_label_D
_geom_hbond_atom_site_label_H
_geom_hbond_atom_site_label_A
_geom_hbond_site_symmetry_A
_geom_hbond_distance_DH
_geom_hbond_distance_HA
_geom_hbond_distance_DA
_geom_hbond_angle_DHA
C27 H27 O1 2_665 0.95 2.59 3.492(7) 158
C4 H4B Cg1 1_455 0.95 2.89 3.796(9) 153
C7 H7A Cg2 2_564 0.95 2.92 3.733(6) 140
C17 H17 Cg3 3_555 0.95 2.74 3.623(7) 155

loop_
_geom_torsion_atom_site_label_1
_geom_torsion_atom_site_label_2
_geom_torsion_atom_site_label_3
_geom_torsion_atom_site_label_4
_geom_torsion_site_symmetry_1
_geom_torsion_site_symmetry_2
_geom_torsion_site_symmetry_3
_geom_torsion_site_symmetry_4
_geom_torsion
_geom_torsion_publ_flag
C10 C1 C2 N1 . . . . 0.6(9) ?
C10 C1 C2 C3 . . . . -176.2(5) ?
C1 C2 C3 C20 . . . . 115.7(5) ?
N1 C2 C3 C20 . . . . -61.7(5) ?
C1 C2 C3 S2 . . . . -6.0(6) ?
N1 C2 C3 S2 . . . . 176.7(3) ?
C1 C2 C3 S1 . . . . -123.8(5) ?
N1 C2 C3 S1 . . . . 58.9(5) ?
S1 C4P C5 S2 . . . . -24(2) ?
S1 C4 C5 S2 . . . . 43.6(7) ?
N1 C6 C7 O1 . . . . 56.4(6) ?
O1 C8 C9 N1 . . . . -55.9(6) ?
C2 C1 C10 C14 . . . . -12.8(10) ?
C2 C1 C10 C11 . . . . 170.8(6) ?
C2 C1 C10 Fe1 . . . . -105.8(6) ?
C14 C10 C11 C12 . . . . 0.4(6) ?
C1 C10 C11 C12 . . . . 177.7(5) ?
Fe1 C10 C11 C12 . . . . 59.5(4) ?
C14 C10 C11 Fe1 . . . . -59.1(4) ?
C1 C10 C11 Fe1 . . . . 118.1(5) ?
C10 C11 C12 C13 . . . . 0.3(6) ?
Fe1 C11 C12 C13 . . . . 59.6(4) ?
C10 C11 C12 Fe1 . . . . -59.3(4) ?
C11 C12 C13 C14 . . . . -1.0(6) ?
Fe1 C12 C13 C14 . . . . 58.2(4) ?
C11 C12 C13 Fe1 . . . . -59.2(4) ?
C12 C13 C14 C10 . . . . 1.2(6) ?
Fe1 C13 C14 C10 . . . . 59.8(4) ?
C12 C13 C14 Fe1 . . . . -58.6(4) ?
C11 C10 C14 C13 . . . . -1.0(6) ?
C1 C10 C14 C13 . . . . -177.7(6) ?
Fe1 C10 C14 C13 . . . . -60.0(4) ?
C11 C10 C14 Fe1 . . . . 59.0(4) ?
C1 C10 C14 Fe1 . . . . -117.7(6) ?
C19 C15 C16 C17 . . . . -0.1(7) ?
Fe1 C15 C16 C17 . . . . 59.4(4) ?
C19 C15 C16 Fe1 . . . . -59.4(4) ?
C15 C16 C17 C18 . . . . 0.5(7) ?
Fe1 C16 C17 C18 . . . . 60.1(4) ?
C15 C16 C17 Fe1 . . . . -59.5(4) ?
C16 C17 C18 C19 . . . . -0.8(7) ?
Fe1 C17 C18 C19 . . . . 59.0(4) ?
C16 C17 C18 Fe1 . . . . -59.8(4) ?
C17 C18 C19 C15 . . . . 0.8(7) ?
Fe1 C18 C19 C15 . . . . 59.9(4) ?
C17 C18 C19 Fe1 . . . . -59.1(4) ?
C16 C15 C19 C18 . . . . -0.4(7) ?
Fe1 C15 C19 C18 . . . . -59.9(4) ?
C16 C15 C19 Fe1 . . . . 59.4(4) ?
C2 C3 C20 C24 . . . . -89.6(6) ?
S2 C3 C20 C24 . . . . 36.2(6) ?
S1 C3 C20 C24 . . . . 151.8(4) ?
C2 C3 C20 C21 . . . . 81.2(6) ?
S2 C3 C20 C21 . . . . -153.1(5) ?
S1 C3 C20 C21 . . . . -37.4(6) ?
C2 C3 C20 Fe2 . . . . 175.0(4) ?
S2 C3 C20 Fe2 . . . . -59.2(6) ?
S1 C3 C20 Fe2 . . . . 56.4(6) ?
C24 C20 C21 C22 . . . . -0.1(6) ?
C3 C20 C21 C22 . . . . -172.3(5) ?
Fe2 C20 C21 C22 . . . . 59.7(4) ?
C24 C20 C21 Fe2 . . . . -59.8(4) ?
C3 C20 C21 Fe2 . . . . 128.0(5) ?
C20 C21 C22 C23 . . . . -0.6(6) ?
Fe2 C21 C22 C23 . . . . 59.3(4) ?
C20 C21 C22 Fe2 . . . . -59.9(4) ?
C21 C22 C23 C24 . . . . 1.1(6) ?
Fe2 C22 C23 C24 . . . . 59.9(4) ?
C21 C22 C23 Fe2 . . . . -58.8(4) ?
C22 C23 C24 C20 . . . . -1.2(6) ?
Fe2 C23 C24 C20 . . . . 58.3(4) ?
C22 C23 C24 Fe2 . . . . -59.5(4) ?
C21 C20 C24 C23 . . . . 0.8(6) ?
C3 C20 C24 C23 . . . . 173.0(5) ?
Fe2 C20 C24 C23 . . . . -58.3(4) ?
C21 C20 C24 Fe2 . . . . 59.1(4) ?
C3 C20 C24 Fe2 . . . . -128.7(5) ?
C29 C25 C26 C27 . . . . -0.4(7) ?
Fe2 C25 C26 C27 . . . . 59.0(4) ?
C29 C25 C26 Fe2 . . . . -59.3(4) ?
C25 C26 C27 C28 . . . . 0.6(7) ?
Fe2 C26 C27 C28 . . . . 59.7(4) ?
C25 C26 C27 Fe2 . . . . -59.1(4) ?
C26 C27 C28 C29 . . . . -0.6(7) ?
Fe2 C27 C28 C29 . . . . 59.2(4) ?
C26 C27 C28 Fe2 . . . . -59.9(4) ?
C26 C25 C29 C28 . . . . 0.0(7) ?
Fe2 C25 C29 C28 . . . . -59.6(4) ?
C26 C25 C29 Fe2 . . . . 59.5(4) ?
C27 C28 C29 C25 . . . . 0.4(7) ?
Fe2 C28 C29 C25 . . . . 59.5(4) ?
C27 C28 C29 Fe2 . . . . -59.1(4) ?
C1 C2 N1 C9 . . . . -65.2(7) ?
C3 C2 N1 C9 . . . . 111.9(5) ?
C1 C2 N1 C6 . . . . 72.9(7) ?
C3 C2 N1 C6 . . . . -110.0(5) ?
C8 C9 N1 C2 . . . . -164.5(5) ?
C8 C9 N1 C6 . . . . 55.4(6) ?
C7 C6 N1 C2 . . . . 165.4(5) ?
C7 C6 N1 C9 . . . . -55.4(6) ?
C9 C8 O1 C7 . . . . 58.4(6) ?
C6 C7 O1 C8 . . . . -59.0(6) ?
C5 C4 S1 C3 . . . . -16.1(7) ?
C5 C4P S1 C3 . . . . 43.3(18) ?
C20 C3 S1 C4 . . . . -134.0(5) ?
C2 C3 S1 C4 . . . . 107.3(5) ?
S2 C3 S1 C4 . . . . -16.5(4) ?
C20 C3 S1 C4P . . . . -165.0(12) ?
C2 C3 S1 C4P . . . . 76.2(12) ?
S2 C3 S1 C4P . . . . -47.6(12) ?
C4P C5 S2 C3 . . . . -9.1(16) ?
C4 C5 S2 C3 . . . . -50.4(6) ?
C20 C3 S2 C5 . . . . 156.7(4) ?
C2 C3 S2 C5 . . . . -81.7(4) ?
S1 C3 S2 C5 . . . . 37.4(3) ?
